data_4038359
loop_
_publ_author_name
'Higgins, Tyler'
'Winkler, Jeffrey D.'

_publ_section_title
;
 Synthesis and Applications of the C2-Symmetrical Diamine,
 2,7-diazabicyclo[4.4.1]undecane.
;
_journal_name_full 'The Journal of organic chemistry'
_journal_paper_doi 10.1021/acs.joc.0c00829
_journal_year 2020
_chemical_formula_moiety 'C46 H108 Li8 N4 O4'
_chemical_formula_sum 'C46 H108 Li8 N4 O4'
_chemical_formula_weight 836.88
_space_group_crystal_system monoclinic
_space_group_IT_number 4
_space_group_name_Hall 'P 2yb'
_space_group_name_H-M_alt 'P 1 21 1'
_atom_sites_solution_hydrogens mixed
_atom_sites_solution_primary dual
_audit_creation_date 2019-04-05
_audit_creation_method
;
Olex2 1.2
(compiled 2018.05.29 svn.r3508 for OlexSys, GUI svn.r5506)
;
_cell_angle_alpha 90
_cell_angle_beta 104.336(4)
_cell_angle_gamma 90
_cell_formula_units_Z 2
_cell_length_a 16.5022(18)
_cell_length_b 10.2548(11)
_cell_length_c 17.2164(17)
_cell_measurement_reflns_used 9878
_cell_measurement_temperature 100
_cell_measurement_theta_max 25.195
_cell_measurement_theta_min 2.332
_cell_volume 2822.8(5)
_computing_cell_refinement 'SAINT V8.38A (2016)'
_computing_data_collection 'Bruker APEX3 v2016.1-0'
_computing_data_reduction 'SAINT V8.38A (2016)'
_computing_molecular_graphics 'ORTEP-3 (Farrugia, 2012)'
_computing_publication_material 'Olex2 (Dolomanov et al., 2009)'
_computing_structure_refinement 'ShelXL (Sheldrick, 2015)'
_computing_structure_solution 'ShelXT (Sheldrick, 2015)'
_diffrn_ambient_temperature 100
_diffrn_measured_fraction_theta_full 1.000
_diffrn_measured_fraction_theta_max 0.999
_diffrn_measurement_device 'CCD area detector'
_diffrn_measurement_device_type 'Bruker APEXII'
_diffrn_measurement_method '\w and \f scans'
_diffrn_radiation_monochromator graphite
_diffrn_radiation_type MoK\a
_diffrn_radiation_wavelength 0.71073
_diffrn_reflns_av_R_equivalents 0.0353
_diffrn_reflns_av_unetI/netI 0.0270
_diffrn_reflns_Laue_measured_fraction_full 1.000
_diffrn_reflns_Laue_measured_fraction_max 0.999
_diffrn_reflns_limit_h_max 19
_diffrn_reflns_limit_h_min -19
_diffrn_reflns_limit_k_max 12
_diffrn_reflns_limit_k_min -12
_diffrn_reflns_limit_l_max 20
_diffrn_reflns_limit_l_min -15
_diffrn_reflns_number 62799
_diffrn_reflns_point_group_measured_fraction_full 1.000
_diffrn_reflns_point_group_measured_fraction_max 0.998
_diffrn_reflns_theta_full 25.242
_diffrn_reflns_theta_max 25.399
_diffrn_reflns_theta_min 1.274
_diffrn_source 'sealed tube'
_exptl_absorpt_coefficient_mu 0.058
_exptl_absorpt_correction_T_max 0.7452
_exptl_absorpt_correction_T_min 0.6962
_exptl_absorpt_correction_type multi-scan
_exptl_absorpt_process_details 'SADABS v2016/2'
_exptl_crystal_colour colorless
_exptl_crystal_density_diffrn 0.985
_exptl_crystal_description plate
_exptl_crystal_F_000 936
_exptl_crystal_size_max 0.28
_exptl_crystal_size_mid 0.28
_exptl_crystal_size_min 0.08
_refine_diff_density_max 0.281
_refine_diff_density_min -0.151
_refine_diff_density_rms 0.036
_refine_ls_abs_structure_details
;
 Flack x determined using 3956 quotients [(I+)-(I-)]/[(I+)+(I-)]
 (Parsons, Flack and Wagner, Acta Cryst. B69 (2013) 249-259).
;
_refine_ls_abs_structure_Flack 0.1(3)
_refine_ls_extinction_method none
_refine_ls_goodness_of_fit_ref 1.040
_refine_ls_hydrogen_treatment mixed
_refine_ls_matrix_type full
_refine_ls_number_parameters 662
_refine_ls_number_reflns 10383
_refine_ls_number_restraints 63
_refine_ls_restrained_S_all 1.045
_refine_ls_R_factor_all 0.0490
_refine_ls_R_factor_gt 0.0415
_refine_ls_shift/su_max 0.000
_refine_ls_shift/su_mean 0.000
_refine_ls_structure_factor_coef Fsqd
_refine_ls_weighting_details 'w=1/[\s^2^(Fo^2^)+(0.0613P)^2^+0.5961P] where P=(Fo^2^+2Fc^2^)/3'
_refine_ls_weighting_scheme calc
_refine_ls_wR_factor_gt 0.1040
_refine_ls_wR_factor_ref 0.1078
_reflns_Friedel_coverage 0.885
_reflns_Friedel_fraction_full 1.000
_reflns_Friedel_fraction_max 0.997
_reflns_number_gt 9279
_reflns_number_total 10383
_reflns_threshold_expression 'I > 2\s(I)'
_cod_data_source_file jo0c00829_si_005.cif
_cod_data_source_block 2094
_cod_database_code 4038359
_shelx_shelxl_version_number 2018/3

loop_
_space_group_symop_operation_xyz
'x, y, z'
'-x, y+1/2, -z'

loop_
_atom_site_label
_atom_site_type_symbol
_atom_site_fract_x
_atom_site_fract_y
_atom_site_fract_z
_atom_site_U_iso_or_equiv
_atom_site_adp_type
_atom_site_occupancy
_atom_site_site_symmetry_order
_atom_site_calc_flag
_atom_site_refinement_flags_posn
_atom_site_refinement_flags_adp
_atom_site_refinement_flags_occupancy
_atom_site_disorder_assembly
_atom_site_disorder_group
O1 O 0.44953(12) 0.70866(18) 0.87912(11) 0.0270(4) Uani 1 1 d . . . . .
O1' O 0.30766(12) 0.69795(19) 0.14200(12) 0.0312(5) Uani 1 1 d . . . . .
O2 O 0.17894(15) 0.3284(2) 0.86434(13) 0.0414(6) Uani 1 1 d . . . . .
O2' O 0.06308(12) 0.28575(18) 0.13118(11) 0.0291(5) Uani 1 1 d . . . . .
N1 N 0.37945(13) 0.2585(2) 0.64404(12) 0.0213(5) Uani 1 1 d . . . . .
N1' N 0.06436(13) 0.6781(2) 0.35494(12) 0.0198(4) Uani 1 1 d . . . . .
N2 N 0.39081(13) 0.3268(2) 0.38840(12) 0.0203(5) Uani 1 1 d . . . . .
N2' N 0.16078(13) 0.7741(2) 0.61748(12) 0.0209(5) Uani 1 1 d . . . . .
C1 C 0.47152(16) 0.2649(3) 0.65901(16) 0.0240(6) Uani 1 1 d . . . . .
H1a H 0.491675 0.179034 0.645296 0.029 Uiso 1 1 calc R . . . .
H1b H 0.495000 0.278618 0.717161 0.029 Uiso 1 1 calc R . . . .
C1' C 0.06804(16) 0.8213(3) 0.34630(15) 0.0230(6) Uani 1 1 d . . . . .
H1'a H 0.017369 0.859078 0.358466 0.028 Uiso 1 1 calc R . . . .
H1'b H 0.065419 0.841018 0.289438 0.028 Uiso 1 1 calc R . . . .
C2 C 0.50699(16) 0.3695(3) 0.61399(15) 0.0235(6) Uani 1 1 d . . . . .
H2a H 0.567242 0.380133 0.639933 0.028 Uiso 1 1 calc R . . . .
H2b H 0.479061 0.453281 0.619332 0.028 Uiso 1 1 calc R . . . .
C2' C 0.14388(17) 0.8906(3) 0.39784(15) 0.0237(6) Uani 1 1 d . . . . .
H2'a H 0.146512 0.979437 0.376045 0.028 Uiso 1 1 calc R . . . .
H2'b H 0.194784 0.843477 0.393115 0.028 Uiso 1 1 calc R . . . .
C3 C 0.49719(16) 0.3419(3) 0.52466(15) 0.0215(6) Uani 1 1 d . . . . .
H3a H 0.504906 0.247288 0.517460 0.026 Uiso 1 1 calc R . . . .
H3b H 0.541934 0.388331 0.506759 0.026 Uiso 1 1 calc R . . . .
C3' C 0.14542(16) 0.9023(2) 0.48721(15) 0.0211(5) Uani 1 1 d . . . . .
H3'a H 0.180025 0.978617 0.509869 0.025 Uiso 1 1 calc R . . . .
H3'b H 0.087803 0.918922 0.492141 0.025 Uiso 1 1 calc R . . . .
C4 C 0.41170(15) 0.3834(2) 0.47090(14) 0.0189(5) Uani 1 1 d . . . . .
H4 H 0.416379 0.479470 0.463118 0.023 Uiso 1 1 calc R . . . .
C4' C 0.17986(15) 0.7812(2) 0.53714(15) 0.0200(5) Uani 1 1 d . . . . .
H4' H 0.242094 0.788973 0.548491 0.024 Uiso 1 1 calc R . . . .
C5 C 0.33873(15) 0.3670(2) 0.51047(14) 0.0187(5) Uani 1 1 d . . . . .
H5a H 0.286256 0.374006 0.467778 0.022 Uiso 1 1 calc R . . . .
H5b H 0.340036 0.441983 0.546975 0.022 Uiso 1 1 calc R . . . .
C5' C 0.15849(15) 0.6524(2) 0.49182(14) 0.0177(5) Uani 1 1 d . . . . .
H5'a H 0.169740 0.581384 0.531981 0.021 Uiso 1 1 calc R . . . .
H5'b H 0.198293 0.641260 0.457726 0.021 Uiso 1 1 calc R . . . .
C6 C 0.33319(16) 0.2424(2) 0.55825(15) 0.0210(5) Uani 1 1 d . . . . .
H6 H 0.272946 0.234376 0.558813 0.025 Uiso 1 1 calc R . . . .
C6' C 0.07028(15) 0.6311(2) 0.43847(14) 0.0186(5) Uani 1 1 d . . . . .
H6' H 0.063304 0.534285 0.433801 0.022 Uiso 1 1 calc R . . . .
C7 C 0.35390(17) 0.1163(2) 0.51861(16) 0.0235(6) Uani 1 1 d . . . . .
H7a H 0.415077 0.101687 0.535140 0.028 Uiso 1 1 calc R . . . .
H7b H 0.326589 0.041956 0.538660 0.028 Uiso 1 1 calc R . . . .
C7' C -0.00025(15) 0.6786(3) 0.47586(14) 0.0196(5) Uani 1 1 d . . . . .
H7'a H -0.010799 0.772126 0.463020 0.024 Uiso 1 1 calc R . . . .
H7'b H -0.052105 0.630214 0.451015 0.024 Uiso 1 1 calc R . . . .
C8 C 0.32611(17) 0.1179(3) 0.42692(16) 0.0254(6) Uani 1 1 d . . . . .
H8a H 0.317173 0.026813 0.407658 0.030 Uiso 1 1 calc R . . . .
H8b H 0.271626 0.163435 0.410614 0.030 Uiso 1 1 calc R . . . .
C8' C 0.01912(16) 0.6611(3) 0.56714(15) 0.0226(6) Uani 1 1 d . . . . .
H8'a H -0.034422 0.653886 0.583000 0.027 Uiso 1 1 calc R . . . .
H8'b H 0.049576 0.577859 0.581310 0.027 Uiso 1 1 calc R . . . .
C9 C 0.38685(17) 0.1831(3) 0.38522(16) 0.0246(6) Uani 1 1 d . . . . .
H9a H 0.443580 0.148717 0.409280 0.030 Uiso 1 1 calc R . . . .
H9b H 0.371645 0.156349 0.328192 0.030 Uiso 1 1 calc R . . . .
C9' C 0.07058(16) 0.7701(3) 0.61578(15) 0.0228(5) Uani 1 1 d . . . . .
H9'a H 0.045370 0.854393 0.594366 0.027 Uiso 1 1 calc R . . . .
H9'b H 0.065441 0.763002 0.671709 0.027 Uiso 1 1 calc R . . . .
C10 C 0.35949(18) 0.1491(3) 0.69165(17) 0.0281(6) Uani 1 1 d . . . . .
H10a H 0.298683 0.142156 0.683107 0.042 Uiso 1 1 calc GR . . . .
H10b H 0.385078 0.164522 0.748620 0.042 Uiso 1 1 calc GR . . . .
H10c H 0.381423 0.067854 0.674858 0.042 Uiso 1 1 calc GR . . . .
C10' C -0.01447(16) 0.6324(3) 0.30137(15) 0.0240(6) Uani 1 1 d . . . . .
H10d H -0.018541 0.537457 0.305924 0.036 Uiso 1 1 calc GR . . . .
H10e H -0.015550 0.655495 0.245893 0.036 Uiso 1 1 calc GR . . . .
H10f H -0.061793 0.673713 0.316639 0.036 Uiso 1 1 calc GR . . . .
C11 C 0.45374(17) 0.3685(3) 0.34567(16) 0.0259(6) Uani 1 1 d . . . . .
H11a H 0.457209 0.463905 0.345996 0.039 Uiso 1 1 calc GR . . . .
H11b H 0.437397 0.337278 0.290176 0.039 Uiso 1 1 calc GR . . . .
H11c H 0.508389 0.331968 0.372477 0.039 Uiso 1 1 calc GR . . . .
C11' C 0.19748(18) 0.8877(3) 0.66614(16) 0.0273(6) Uani 1 1 d . . . . .
H11d H 0.256869 0.894731 0.666771 0.041 Uiso 1 1 calc GR . . . .
H11e H 0.191733 0.876731 0.721072 0.041 Uiso 1 1 calc GR . . . .
H11f H 0.168251 0.967135 0.642937 0.041 Uiso 1 1 calc GR . . . .
C12 C 0.36418(14) 0.6339(2) 0.68118(14) 0.0106(4) Uani 1 1 d D . . . .
H12a H 0.3465(15) 0.651(3) 0.6307(9) 0.016 Uiso 1 1 d DR . . . .
H12b H 0.3740(16) 0.7152(15) 0.6960(15) 0.016 Uiso 1 1 d DR . . . .
H12c H 0.4164(10) 0.608(3) 0.6890(15) 0.016 Uiso 1 1 d DR . . . .
C12' C 0.14429(13) 0.3664(2) 0.32705(13) 0.0082(4) Uani 1 1 d D . . . .
H12d H 0.1470(15) 0.393(2) 0.3753(9) 0.012 Uiso 1 1 d DR . . . .
H12e H 0.0922(9) 0.353(3) 0.3039(13) 0.012 Uiso 1 1 d DR . . . .
H12f H 0.1618(15) 0.2848(15) 0.3271(14) 0.012 Uiso 1 1 d DR . . . .
C13 C 0.19300(14) 0.4000(2) 0.67249(13) 0.0103(4) Uani 1 1 d D . . . .
H13a H 0.1881(16) 0.401(3) 0.6214(8) 0.015 Uiso 1 1 d DR . . . .
H13b H 0.1944(16) 0.3220(16) 0.6940(14) 0.015 Uiso 1 1 d DR . . . .
H13c H 0.1464(11) 0.436(2) 0.6766(15) 0.015 Uiso 1 1 d DR . . . .
C13' C 0.29428(14) 0.6343(2) 0.33285(13) 0.0092(4) Uani 1 1 d D . . . .
H13d H 0.3032(15) 0.631(3) 0.3847(8) 0.014 Uiso 1 1 d DR . . . .
H13e H 0.2764(15) 0.7141(15) 0.3238(15) 0.014 Uiso 1 1 d DR . . . .
H13f H 0.3395(11) 0.641(3) 0.3166(14) 0.014 Uiso 1 1 d DR . . . .
C14 C 0.38540(15) 0.3950(2) 0.84074(14) 0.0155(5) Uani 1 1 d D . . . .
H14a H 0.4044(17) 0.439(2) 0.8864(11) 0.023 Uiso 1 1 d DR . . . .
H14b H 0.3703(17) 0.3165(17) 0.8539(16) 0.023 Uiso 1 1 d DR . . . .
H14c H 0.4290(13) 0.381(3) 0.8212(16) 0.023 Uiso 1 1 d DR . . . .
C14' C 0.11149(16) 0.6143(2) 0.16424(14) 0.0161(5) Uani 1 1 d D . . . .
H14d H 0.1034(18) 0.6953(16) 0.1795(16) 0.024 Uiso 1 1 d DR . . . .
H14e H 0.1283(17) 0.623(3) 0.1185(11) 0.024 Uiso 1 1 d DR . . . .
H14f H 0.0608(11) 0.579(3) 0.1483(16) 0.024 Uiso 1 1 d DR . . . .
C15 C 0.23003(15) 0.6539(2) 0.82326(13) 0.0122(5) Uani 1 1 d D . . . .
H15a H 0.2220(16) 0.623(3) 0.8685(11) 0.018 Uiso 1 1 d DR . . . .
H15b H 0.1796(10) 0.671(3) 0.7929(14) 0.018 Uiso 1 1 d DR . . . .
H15c H 0.2586(15) 0.7245(18) 0.8389(15) 0.018 Uiso 1 1 d DR . . . .
C15' C 0.27258(15) 0.3670(2) 0.18347(14) 0.0131(5) Uani 1 1 d D . . . .
H15d H 0.2426(15) 0.356(3) 0.1347(10) 0.020 Uiso 1 1 d DR . . . .
H15e H 0.2872(16) 0.2918(17) 0.2066(15) 0.020 Uiso 1 1 d DR . . . .
H15f H 0.3208(11) 0.396(3) 0.1794(16) 0.020 Uiso 1 1 d DR . . . .
C16 C 0.4225(2) 0.9380(3) 0.85127(19) 0.0417(8) Uani 1 1 d . . . . .
H16a H 0.371339 0.918055 0.810158 0.062 Uiso 1 1 calc GR . . . .
H16b H 0.469874 0.942777 0.826461 0.062 Uiso 1 1 calc GR . . . .
H16c H 0.416085 1.021944 0.876317 0.062 Uiso 1 1 calc GR . . . .
C16' C 0.3688(2) 0.5910(4) 0.04476(18) 0.0422(8) Uani 1 1 d . . . . .
H16d H 0.332419 0.643340 0.002530 0.063 Uiso 1 1 calc GR . . . .
H16e H 0.341551 0.507659 0.049832 0.063 Uiso 1 1 calc GR . . . .
H16f H 0.422054 0.574917 0.030906 0.063 Uiso 1 1 calc GR . . . .
C17 C 0.4383(2) 0.8326(3) 0.91398(17) 0.0319(7) Uani 1 1 d . . . . .
H17a H 0.488986 0.854255 0.956459 0.038 Uiso 1 1 calc R . . . .
H17b H 0.390419 0.827593 0.938926 0.038 Uiso 1 1 calc R . . . .
C17' C 0.38462(19) 0.6631(4) 0.12261(18) 0.0386(7) Uani 1 1 d . . . . .
H17c H 0.418288 0.607774 0.165853 0.046 Uiso 1 1 calc R . . . .
H17d H 0.417124 0.743083 0.119104 0.046 Uiso 1 1 calc R . . . .
C18 C 0.53366(18) 0.6837(3) 0.87384(17) 0.0342(7) Uani 1 1 d . . . . .
H18a H 0.559630 0.766338 0.862683 0.041 Uiso 1 1 calc R . . . .
H18b H 0.532576 0.623218 0.828766 0.041 Uiso 1 1 calc R . . . .
C18' C 0.2796(2) 0.8283(3) 0.1193(2) 0.0402(8) Uani 1 1 d . . . . .
H18c H 0.217871 0.831731 0.109120 0.048 Uiso 1 1 calc R . . . .
H18d H 0.294736 0.851782 0.068959 0.048 Uiso 1 1 calc R . . . .
C19 C 0.5852(2) 0.6255(4) 0.9498(2) 0.0486(9) Uani 1 1 d . . . . .
H19a H 0.642528 0.611844 0.944852 0.073 Uiso 1 1 calc GR . . . .
H19b H 0.561040 0.541682 0.959675 0.073 Uiso 1 1 calc GR . . . .
H19c H 0.585927 0.684781 0.994584 0.073 Uiso 1 1 calc GR . . . .
C19' C 0.3174(2) 0.9256(4) 0.1831(2) 0.0486(9) Uani 1 1 d . . . . .
H19d H 0.294171 1.012226 0.167077 0.073 Uiso 1 1 calc GR . . . .
H19e H 0.378199 0.927603 0.190262 0.073 Uiso 1 1 calc GR . . . .
H19f H 0.304617 0.900470 0.233706 0.073 Uiso 1 1 calc GR . . . .
C20 C 0.2249(7) 0.1101(11) 0.8559(6) 0.0325(19) Uani 0.6 1 d D U P A 1
H20a H 0.188854 0.096804 0.801994 0.049 Uiso 0.6 1 calc GR . P A 1
H20b H 0.234740 0.026345 0.884040 0.049 Uiso 0.6 1 calc GR . P A 1
H20c H 0.278446 0.147188 0.851846 0.049 Uiso 0.6 1 calc GR . P A 1
C20' C 0.1013(3) 0.0629(3) 0.1763(3) 0.0524(9) Uani 1 1 d . . . . .
H20d H 0.111989 -0.023581 0.156844 0.079 Uiso 1 1 calc GR . . . .
H20e H 0.052077 0.059064 0.198496 0.079 Uiso 1 1 calc GR . . . .
H20f H 0.149975 0.091019 0.218172 0.079 Uiso 1 1 calc GR . . . .
C20* C 0.2058(15) 0.097(2) 0.8727(14) 0.078(7) Uani 0.4 1 d D U P B 2
H20g H 0.145616 0.082384 0.864569 0.118 Uiso 0.4 1 calc GR . P B 2
H20h H 0.236850 0.025725 0.904196 0.118 Uiso 0.4 1 calc GR . P B 2
H20i H 0.219562 0.101857 0.820555 0.118 Uiso 0.4 1 calc GR . P B 2
C21 C 0.1830(4) 0.2022(6) 0.9016(4) 0.0347(14) Uani 0.6 1 d D U P A 1
H21a H 0.125999 0.170839 0.900434 0.042 Uiso 0.6 1 calc R . P A 1
H21b H 0.215402 0.207480 0.958186 0.042 Uiso 0.6 1 calc R . P A 1
C21' C 0.0856(2) 0.1592(3) 0.10761(19) 0.0401(8) Uani 1 1 d . . . . .
H21c H 0.136727 0.166916 0.087577 0.048 Uiso 1 1 calc R . . . .
H21d H 0.040114 0.125978 0.063220 0.048 Uiso 1 1 calc R . . . .
C21* C 0.2293(7) 0.2240(10) 0.9168(6) 0.041(2) Uani 0.4 1 d D U P B 2
H21e H 0.289937 0.240886 0.925407 0.049 Uiso 0.4 1 calc R . P B 2
H21f H 0.215542 0.221366 0.969607 0.049 Uiso 0.4 1 calc R . P B 2
C22 C 0.10601(19) 0.3876(4) 0.87878(19) 0.0423(8) Uani 1 1 d . . . . .
H22a H 0.061106 0.321393 0.871473 0.051 Uiso 1 1 calc R . . . .
H22b H 0.086751 0.457099 0.838513 0.051 Uiso 1 1 calc R . . . .
C22' C -0.02357(18) 0.2984(3) 0.13074(17) 0.0325(7) Uani 1 1 d . . . . .
H22c H -0.029338 0.363063 0.171736 0.039 Uiso 1 1 calc R . . . .
H22d H -0.044480 0.213623 0.145256 0.039 Uiso 1 1 calc R . . . .
C23 C 0.1195(2) 0.4449(3) 0.96027(19) 0.0422(8) Uani 1 1 d . . . . .
H23a H 0.134380 0.375677 1.000504 0.063 Uiso 1 1 calc GR . . . .
H23b H 0.068034 0.487935 0.965441 0.063 Uiso 1 1 calc GR . . . .
H23c H 0.164886 0.508990 0.968598 0.063 Uiso 1 1 calc GR . . . .
C23' C -0.0760(2) 0.3407(4) 0.0503(2) 0.0466(8) Uani 1 1 d . . . . .
H23d H -0.067686 0.279989 0.008975 0.070 Uiso 1 1 calc GR . . . .
H23e H -0.059375 0.428625 0.038198 0.070 Uiso 1 1 calc GR . . . .
H23f H -0.135134 0.340956 0.051261 0.070 Uiso 1 1 calc GR . . . .
Li1 Li 0.3343(3) 0.4223(4) 0.7035(3) 0.0245(9) Uani 1 1 d . . . . .
Li1' Li 0.1550(3) 0.5824(4) 0.3018(3) 0.0226(9) Uani 1 1 d . . . . .
Li2 Li 0.2301(3) 0.6128(4) 0.6913(3) 0.0240(9) Uani 1 1 d . . . . .
Li2' Li 0.2766(3) 0.4150(4) 0.3159(3) 0.0231(9) Uani 1 1 d . . . . .
Li3 Li 0.3591(3) 0.6064(4) 0.8094(3) 0.0238(9) Uani 1 1 d . . . . .
Li3' Li 0.2502(3) 0.5823(4) 0.2019(3) 0.0255(10) Uani 1 1 d . . . . .
Li4 Li 0.2460(3) 0.4356(5) 0.8048(3) 0.0274(10) Uani 1 1 d . . . . .
Li4' Li 0.1443(3) 0.4046(5) 0.1984(3) 0.0257(9) Uani 1 1 d . . . . .

loop_
_atom_site_aniso_label
_atom_site_aniso_U_11
_atom_site_aniso_U_22
_atom_site_aniso_U_33
_atom_site_aniso_U_23
_atom_site_aniso_U_13
_atom_site_aniso_U_12
O1 0.0269(11) 0.0240(10) 0.0293(10) -0.0029(8) 0.0055(8) -0.0043(8)
O1' 0.0325(11) 0.0292(11) 0.0367(11) 0.0075(9) 0.0178(9) 0.0008(9)
O2 0.0646(16) 0.0300(11) 0.0400(12) 0.0126(10) 0.0331(11) 0.0136(11)
O2' 0.0318(11) 0.0250(11) 0.0318(10) -0.0052(8) 0.0105(9) -0.0061(8)
N1 0.0225(11) 0.0164(10) 0.0252(11) 0.0048(9) 0.0060(9) -0.0010(9)
N1' 0.0192(11) 0.0175(10) 0.0222(11) 0.0017(9) 0.0044(9) 0.0005(9)
N2 0.0207(11) 0.0184(10) 0.0227(11) -0.0001(9) 0.0071(9) 0.0009(9)
N2' 0.0199(11) 0.0175(11) 0.0242(11) -0.0025(9) 0.0032(9) -0.0008(9)
C1 0.0226(13) 0.0230(13) 0.0245(13) 0.0034(11) 0.0022(11) 0.0027(11)
C1' 0.0253(14) 0.0202(13) 0.0235(13) 0.0035(11) 0.0063(11) 0.0040(11)
C2 0.0182(13) 0.0222(13) 0.0273(14) 0.0011(11) 0.0004(11) -0.0017(11)
C2' 0.0278(14) 0.0166(12) 0.0273(14) 0.0047(11) 0.0076(11) -0.0008(11)
C3 0.0185(13) 0.0179(13) 0.0283(14) 0.0020(11) 0.0062(11) -0.0013(10)
C3' 0.0216(13) 0.0130(12) 0.0286(14) -0.0008(11) 0.0061(11) -0.0020(10)
C4 0.0197(13) 0.0127(12) 0.0241(12) -0.0002(10) 0.0051(10) -0.0009(10)
C4' 0.0154(12) 0.0186(13) 0.0256(13) 0.0006(10) 0.0044(10) -0.0002(10)
C5 0.0195(13) 0.0146(12) 0.0212(13) 0.0002(10) 0.0037(10) 0.0013(10)
C5' 0.0169(12) 0.0147(12) 0.0217(12) 0.0015(10) 0.0053(10) 0.0046(10)
C6 0.0182(13) 0.0177(13) 0.0277(14) 0.0003(11) 0.0069(11) -0.0017(10)
C6' 0.0198(13) 0.0157(12) 0.0206(12) 0.0003(10) 0.0056(10) -0.0009(10)
C7 0.0223(14) 0.0159(13) 0.0329(15) 0.0014(11) 0.0079(11) -0.0006(11)
C7' 0.0169(12) 0.0182(13) 0.0238(13) 0.0003(10) 0.0051(11) -0.0027(10)
C8 0.0246(14) 0.0161(13) 0.0345(15) -0.0038(11) 0.0055(12) -0.0002(11)
C8' 0.0217(13) 0.0226(14) 0.0248(13) 0.0003(11) 0.0083(11) -0.0020(11)
C9 0.0285(15) 0.0188(13) 0.0263(14) -0.0044(11) 0.0062(11) 0.0015(11)
C9' 0.0242(13) 0.0231(13) 0.0222(13) -0.0016(11) 0.0075(11) 0.0021(11)
C10 0.0361(16) 0.0187(13) 0.0318(15) 0.0068(11) 0.0130(12) -0.0010(12)
C10' 0.0220(13) 0.0267(14) 0.0224(13) 0.0016(11) 0.0038(11) 0.0013(11)
C11 0.0257(14) 0.0276(14) 0.0265(14) 0.0007(11) 0.0108(11) 0.0011(12)
C11' 0.0322(15) 0.0190(13) 0.0279(14) -0.0044(11) 0.0024(12) -0.0003(12)
C12 0.0098(11) 0.0069(10) 0.0136(11) 0.0001(9) -0.0003(9) 0.0015(9)
C12' 0.0061(10) 0.0091(11) 0.0091(10) 0.0004(9) 0.0012(9) 0.0011(9)
C13 0.0106(11) 0.0068(11) 0.0143(11) 0.0045(9) 0.0048(9) 0.0006(9)
C13' 0.0081(11) 0.0091(10) 0.0120(10) 0.0028(9) 0.0058(9) 0.0031(9)
C14 0.0163(12) 0.0137(12) 0.0150(12) -0.0007(10) 0.0010(10) -0.0018(10)
C14' 0.0167(12) 0.0181(13) 0.0150(12) -0.0003(10) 0.0067(10) -0.0024(10)
C15 0.0130(12) 0.0130(11) 0.0100(11) 0.0011(9) 0.0018(9) -0.0001(10)
C15' 0.0127(12) 0.0142(12) 0.0127(11) 0.0021(9) 0.0038(9) 0.0016(10)
C16 0.058(2) 0.0288(16) 0.0330(17) 0.0042(13) 0.0017(15) -0.0058(15)
C16' 0.046(2) 0.052(2) 0.0326(17) 0.0047(15) 0.0166(15) 0.0004(16)
C17 0.0410(18) 0.0250(15) 0.0276(15) -0.0005(12) 0.0044(13) -0.0028(13)
C17' 0.0307(16) 0.051(2) 0.0366(16) 0.0035(15) 0.0125(13) -0.0027(15)
C18 0.0287(16) 0.0437(18) 0.0311(15) -0.0014(14) 0.0092(13) -0.0067(14)
C18' 0.0401(19) 0.0363(17) 0.0415(18) 0.0122(14) 0.0047(15) -0.0024(15)
C19 0.0413(19) 0.065(2) 0.0371(17) 0.0014(17) 0.0047(15) 0.0123(18)
C19' 0.054(2) 0.0369(18) 0.054(2) 0.0032(16) 0.0113(18) -0.0018(16)
C20 0.042(4) 0.021(4) 0.035(3) 0.000(3) 0.009(3) 0.006(3)
C20' 0.057(2) 0.0296(18) 0.073(3) 0.0061(17) 0.020(2) -0.0007(16)
C20* 0.086(14) 0.043(8) 0.096(15) 0.019(9) 0.002(10) 0.004(9)
C21 0.041(4) 0.030(3) 0.034(3) 0.007(2) 0.011(3) 0.009(3)
C21' 0.049(2) 0.0283(16) 0.0469(19) -0.0115(14) 0.0184(16) -0.0079(15)
C21* 0.042(5) 0.040(5) 0.041(5) 0.022(4) 0.012(5) 0.012(5)
C22 0.0290(16) 0.063(2) 0.0354(16) 0.0020(16) 0.0085(13) -0.0085(16)
C22' 0.0285(15) 0.0383(18) 0.0311(15) -0.0038(13) 0.0084(12) -0.0099(13)
C23 0.048(2) 0.044(2) 0.0392(18) 0.0053(15) 0.0207(16) 0.0100(16)
C23' 0.041(2) 0.054(2) 0.0384(18) -0.0034(16) -0.0014(15) -0.0026(16)
Li1 0.022(2) 0.022(2) 0.030(2) 0.0003(18) 0.0073(19) -0.0011(18)
Li1' 0.020(2) 0.026(2) 0.022(2) 0.0017(18) 0.0052(18) 0.0025(18)
Li2 0.025(2) 0.022(2) 0.024(2) 0.0019(18) 0.0049(19) 0.0016(18)
Li2' 0.022(2) 0.023(2) 0.024(2) 0.0003(18) 0.0062(18) 0.0023(18)
Li3 0.022(2) 0.021(2) 0.027(2) -0.0005(18) 0.0053(18) -0.0003(18)
Li3' 0.024(2) 0.022(2) 0.033(2) 0.0021(19) 0.012(2) -0.0015(19)
Li4 0.027(2) 0.032(3) 0.023(2) 0.0026(19) 0.0064(19) 0.001(2)
Li4' 0.026(2) 0.025(2) 0.026(2) -0.0004(19) 0.0055(18) 0.000(2)

loop_
_atom_type_symbol
_atom_type_description
_atom_type_scat_dispersion_real
_atom_type_scat_dispersion_imag
_atom_type_scat_source
C C 0.0033 0.0016 'International Tables Vol C Tables 4.2.6.8 and 6.1.1.4'
H H 0.0000 0.0000 'International Tables Vol C Tables 4.2.6.8 and 6.1.1.4'
Li Li -0.0003 0.0001 'International Tables Vol C Tables 4.2.6.8 and 6.1.1.4'
N N 0.0061 0.0033 'International Tables Vol C Tables 4.2.6.8 and 6.1.1.4'
O O 0.0106 0.0060 'International Tables Vol C Tables 4.2.6.8 and 6.1.1.4'

loop_
_geom_angle_atom_site_label_1
_geom_angle_atom_site_label_2
_geom_angle_atom_site_label_3
_geom_angle
_geom_angle_site_symmetry_1
_geom_angle_site_symmetry_3
_geom_angle_publ_flag
C17 O1 Li3 124.7(2) . . ?
C18 O1 C17 114.2(2) . . ?
C18 O1 Li3 117.7(2) . . ?
C17' O1' C18' 114.4(2) . . ?
C17' O1' Li3' 122.8(2) . . ?
C18' O1' Li3' 122.7(2) . . ?
C21 O2 Li4 138.4(3) . . ?
C21* O2 Li4 113.7(5) . . ?
C22 O2 C21 104.7(3) . . ?
C22 O2 C21* 124.2(4) . . ?
C22 O2 Li4 116.8(2) . . ?
C21' O2' Li4' 122.7(2) . . ?
C22' O2' C21' 114.1(2) . . ?
C22' O2' Li4' 118.8(2) . . ?
C1 N1 C6 115.38(19) . . ?
C1 N1 Li1 109.8(2) . . ?
C6 N1 Li1 113.35(19) . . ?
C10 N1 C1 107.4(2) . . ?
C10 N1 C6 109.6(2) . . ?
C10 N1 Li1 100.09(19) . . ?
C1' N1' C6' 114.95(19) . . ?
C1' N1' Li1' 110.88(19) . . ?
C6' N1' Li1' 111.81(18) . . ?
C10' N1' C1' 107.8(2) . . ?
C10' N1' C6' 109.67(19) . . ?
C10' N1' Li1' 100.74(19) . . ?
C4 N2 Li2' 110.26(18) . . ?
C9 N2 C4 114.9(2) . . ?
C9 N2 C11 107.5(2) . . ?
C9 N2 Li2' 111.6(2) . . ?
C11 N2 C4 109.64(19) . . ?
C11 N2 Li2' 102.07(19) . . ?
C4' N2' Li2 111.66(19) . . ?
C9' N2' C4' 115.08(19) . . ?
C9' N2' Li2 111.24(19) . . ?
C11' N2' C4' 109.7(2) . . ?
C11' N2' C9' 107.6(2) . . ?
C11' N2' Li2 100.49(19) . . ?
N1 C1 C2 116.8(2) . . ?
N1' C1' C2' 117.0(2) . . ?
C1 C2 C3 115.0(2) . . ?
C1' C2' C3' 115.3(2) . . ?
C2 C3 C4 113.9(2) . . ?
C4' C3' C2' 114.1(2) . . ?
N2 C4 C3 115.1(2) . . ?
N2 C4 C5 111.01(19) . . ?
C5 C4 C3 113.9(2) . . ?
N2' C4' C3' 115.0(2) . . ?
N2' C4' C5' 110.8(2) . . ?
C5' C4' C3' 113.9(2) . . ?
C4 C5 C6 119.2(2) . . ?
C4' C5' C6' 119.6(2) . . ?
N1 C6 C5 110.8(2) . . ?
N1 C6 C7 114.6(2) . . ?
C5 C6 C7 114.4(2) . . ?
N1' C6' C5' 110.86(19) . . ?
N1' C6' C7' 115.0(2) . . ?
C5' C6' C7' 114.06(19) . . ?
C8 C7 C6 113.9(2) . . ?
C8' C7' C6' 113.8(2) . . ?
C9 C8 C7 115.2(2) . . ?
C9' C8' C7' 115.1(2) . . ?
N2 C9 C8 116.7(2) . . ?
N2' C9' C8' 116.9(2) . . ?
Li2 C12 Li1 68.94(17) . . ?
Li3 C12 Li1 69.66(17) . . ?
Li3 C12 Li2 68.81(17) . . ?
Li1' C12' Li2' 69.60(17) . . ?
Li4' C12' Li1' 67.85(17) . . ?
Li4' C12' Li2' 69.37(17) . . ?
Li2 C13 Li1 69.17(17) . . ?
Li4 C13 Li1 68.17(18) . . ?
Li4 C13 Li2 71.12(18) . . ?
Li2' C13' Li1' 69.61(17) . . ?
Li3' C13' Li1' 69.83(17) . . ?
Li3' C13' Li2' 68.85(17) . . ?
Li3 C14 Li1 68.85(17) . . ?
Li3 C14 Li4 68.59(18) . . ?
Li4 C14 Li1 67.13(17) . . ?
Li3' C14' Li1' 69.42(17) . . ?
Li3' C14' Li4' 67.92(17) . . ?
Li4' C14' Li1' 66.86(17) . . ?
Li3 C15 Li2 68.03(17) . . ?
Li3 C15 Li4 68.22(18) . . ?
Li4 C15 Li2 69.89(17) . . ?
Li3' C15' Li2' 67.82(17) . . ?
Li4' C15' Li2' 69.33(17) . . ?
Li4' C15' Li3' 67.95(17) . . ?
O1 C17 C16 110.7(2) . . ?
O1' C17' C16' 111.3(3) . . ?
O1 C18 C19 111.4(2) . . ?
O1' C18' C19' 111.8(3) . . ?
O2 C21 C20 108.0(6) . . ?
O2' C21' C20' 112.0(3) . . ?
C20* C21* O2 105.9(12) . . ?
O2 C22 C23 113.5(3) . . ?
O2' C22' C23' 112.1(2) . . ?
N1 Li1 C12 122.6(2) . . ?
N1 Li1 C13 105.1(2) . . ?
N1 Li1 C14 107.6(2) . . ?
C12 Li1 C14 104.3(2) . . ?
C13 Li1 C12 108.0(2) . . ?
C13 Li1 C14 108.68(19) . . ?
N1' Li1' C12' 105.38(19) . . ?
N1' Li1' C13' 123.6(2) . . ?
N1' Li1' C14' 107.14(19) . . ?
C12' Li1' C13' 107.64(19) . . ?
C12' Li1' C14' 108.3(2) . . ?
C13' Li1' C14' 104.16(18) . . ?
N2' Li2 C12 104.94(19) . . ?
N2' Li2 C13 123.5(2) . . ?
N2' Li2 C15 107.5(2) . . ?
C12 Li2 C15 107.2(2) . . ?
C13 Li2 C12 108.3(2) . . ?
C13 Li2 C15 104.52(19) . . ?
N2 Li2' C12' 124.6(2) . . ?
N2 Li2' C13' 105.7(2) . . ?
N2 Li2' C15' 106.59(19) . . ?
C12' Li2' C15' 103.88(19) . . ?
C13' Li2' C12' 107.33(19) . . ?
C13' Li2' C15' 107.89(19) . . ?
O1 Li3 C12 109.0(2) . . ?
O1 Li3 C14 107.1(2) . . ?
O1 Li3 C15 114.4(2) . . ?
C12 Li3 C14 107.8(2) . . ?
C12 Li3 C15 110.1(2) . . ?
C14 Li3 C15 108.3(2) . . ?
O1' Li3' C13' 107.7(2) . . ?
O1' Li3' C14' 110.5(2) . . ?
O1' Li3' C15' 113.4(2) . . ?
C13' Li3' C15' 110.2(2) . . ?
C14' Li3' C13' 107.9(2) . . ?
C14' Li3' C15' 106.9(2) . . ?
O2 Li4 C13 107.5(2) . . ?
O2 Li4 C14 114.1(2) . . ?
O2 Li4 C15 111.6(2) . . ?
C13 Li4 C14 111.0(2) . . ?
C13 Li4 C15 105.7(2) . . ?
C14 Li4 C15 106.6(2) . . ?
O2' Li4' C12' 107.8(2) . . ?
O2' Li4' C14' 110.7(2) . . ?
O2' Li4' C15' 110.8(2) . . ?
C12' Li4' C14' 111.3(2) . . ?
C15' Li4' C12' 108.4(2) . . ?
C15' Li4' C14' 107.9(2) . . ?

loop_
_geom_bond_atom_site_label_1
_geom_bond_atom_site_label_2
_geom_bond_distance
_geom_bond_site_symmetry_2
_geom_bond_publ_flag
O1 C17 1.437(3) . ?
O1 C18 1.436(3) . ?
O1 Li3 1.971(5) . ?
O1' C17' 1.436(4) . ?
O1' C18' 1.437(4) . ?
O1' Li3' 1.963(5) . ?
O2 C21 1.438(6) . ?
O2 C21* 1.510(9) . ?
O2 C22 1.424(4) . ?
O2 Li4 2.012(5) . ?
O2' C21' 1.436(4) . ?
O2' C22' 1.434(3) . ?
O2' Li4' 1.963(5) . ?
N1 C1 1.478(3) . ?
N1 C6 1.494(3) . ?
N1 C10 1.474(3) . ?
N1 Li1 2.192(5) . ?
N1' C1' 1.479(3) . ?
N1' C6' 1.497(3) . ?
N1' C10' 1.473(3) . ?
N1' Li1' 2.172(5) . ?
N2 C4 1.493(3) . ?
N2 C9 1.476(3) . ?
N2 C11 1.477(3) . ?
N2 Li2' 2.182(5) . ?
N2' C4' 1.494(3) . ?
N2' C9' 1.482(3) . ?
N2' C11' 1.474(3) . ?
N2' Li2 2.223(5) . ?
C1 C2 1.523(4) . ?
C1' C2' 1.520(4) . ?
C2 C3 1.532(3) . ?
C2' C3' 1.537(3) . ?
C3 C4 1.543(3) . ?
C3' C4' 1.537(4) . ?
C4 C5 1.533(3) . ?
C4' C5' 1.530(4) . ?
C5 C6 1.534(3) . ?
C5' C6' 1.532(3) . ?
C6 C7 1.540(4) . ?
C6' C7' 1.542(3) . ?
C7 C8 1.531(4) . ?
C7' C8' 1.535(3) . ?
C8 C9 1.524(4) . ?
C8' C9' 1.523(4) . ?
C12 Li1 2.279(5) . ?
C12 Li2 2.273(5) . ?
C12 Li3 2.247(5) . ?
C12' Li1' 2.273(5) . ?
C12' Li2' 2.294(5) . ?
C12' Li4' 2.250(5) . ?
C13 Li1 2.270(5) . ?
C13 Li2 2.268(5) . ?
C13 Li4 2.258(5) . ?
C13' Li1' 2.289(5) . ?
C13' Li2' 2.277(5) . ?
C13' Li3' 2.254(5) . ?
C14 Li1 2.321(5) . ?
C14 Li3 2.250(5) . ?
C14 Li4 2.269(5) . ?
C14' Li1' 2.321(5) . ?
C14' Li3' 2.244(5) . ?
C14' Li4' 2.260(5) . ?
C15 Li2 2.310(5) . ?
C15 Li3 2.255(5) . ?
C15 Li4 2.285(5) . ?
C15' Li2' 2.317(5) . ?
C15' Li3' 2.274(5) . ?
C15' Li4' 2.228(5) . ?
C16 C17 1.504(4) . ?
C16' C17' 1.496(5) . ?
C18 C19 1.496(4) . ?
C18' C19' 1.501(5) . ?
C20 C21 1.502(11) . ?
C20' C21' 1.513(5) . ?
C20* C21* 1.51(2) . ?
C22 C23 1.486(5) . ?
C22' C23' 1.504(4) . ?
